data_7710593
loop_
_publ_author_name
'Aldrich, Kelly E.'
'Popov, Ivan A.'
'Root, Harrison D.'
'Batista, Enrique R.'
'Greer, Samuel M.'
'Kozimor, Stosh A.'
'Lilley, Laura M.'
'Livshits, Maksim Y.'
'Mocko, Veronika'
'Janicke, Michael T.'
'Scott, Brian L.'
'Stein, Benjamin W.'
'Yang, Ping'

_publ_section_title
;
 Synthesis, solid-state, solution, and theoretical characterization of an
 &#x201C;in-cage&#x201D; scandium-NOTA complex
;
_journal_name_full 'Dalton Transactions'
_journal_paper_doi 10.1039/D1DT03887G
_journal_year 2022
_chemical_formula_moiety 'C28 H46 N6 Na3 O18 Sc2, H2 O, 10[H2O]'
_chemical_formula_sum 'C28 H70 N6 Na3 O30 Sc2'
_chemical_formula_weight 1129.79
_space_group_crystal_system monoclinic
_space_group_IT_number 15
_space_group_name_Hall '-C 2yc'
_space_group_name_H-M_alt 'C 1 2/c 1'
_atom_sites_solution_hydrogens mixed
_audit_creation_date 2022-04-28
_audit_creation_method
;
Olex2 1.5-dev
(compiled 2022.04.21 svn.rca3783a0 for OlexSys, GUI svn.r6444)
;
_audit_update_record
;
2022-05-17 deposited with the CCDC.	2022-05-20 downloaded from the CCDC.
;
_cell_angle_alpha 90
_cell_angle_beta 107.9050(10)
_cell_angle_gamma 90
_cell_formula_units_Z 8
_cell_length_a 34.9608(7)
_cell_length_b 19.7499(4)
_cell_length_c 14.5059(3)
_cell_measurement_reflns_used 9872
_cell_measurement_temperature 100(1)
_cell_measurement_theta_max 27.85
_cell_measurement_theta_min 2.40
_cell_volume 9530.8(3)
_computing_cell_refinement 'APEX3 V.2018.7-2 (Bruker AXS, 2018)'
_computing_data_collection 'APEX3 V.2018.7-2 (Bruker AXS, 2018)'
_computing_data_reduction 'SAINT, v. 8.38A (Bruker AXS, 2013)'
_computing_molecular_graphics 'Olex2 1.5-dev (Dolomanov et al., 2009)'
_computing_publication_material 'Olex2 1.5-dev (Dolomanov et al., 2009)'
_computing_structure_refinement 'SHELXL 2018/3 (Sheldrick, 2015)'
_computing_structure_solution 'SHELXS 2013/1 (Sheldrick, 2013)'
_diffrn_ambient_temperature 100.00
_diffrn_measured_fraction_theta_full 1.000
_diffrn_measured_fraction_theta_max 0.995
_diffrn_measurement_device_type 'Bruker D8 Quest with Photon II detector'
_diffrn_measurement_method '\w scans'
_diffrn_radiation_type MoK\a
_diffrn_radiation_wavelength 0.71073
_diffrn_reflns_av_R_equivalents 0.0451
_diffrn_reflns_av_unetI/netI 0.0359
_diffrn_reflns_Laue_measured_fraction_full 1.000
_diffrn_reflns_Laue_measured_fraction_max 0.995
_diffrn_reflns_limit_h_max 45
_diffrn_reflns_limit_h_min -45
_diffrn_reflns_limit_k_max 19
_diffrn_reflns_limit_k_min -25
_diffrn_reflns_limit_l_max 19
_diffrn_reflns_limit_l_min -18
_diffrn_reflns_number 53239
_diffrn_reflns_point_group_measured_fraction_full 1.000
_diffrn_reflns_point_group_measured_fraction_max 0.995
_diffrn_reflns_theta_full 25.242
_diffrn_reflns_theta_max 27.917
_diffrn_reflns_theta_min 2.042
_exptl_absorpt_coefficient_mu 0.414
_exptl_absorpt_correction_T_max 0.746
_exptl_absorpt_correction_T_min 0.706
_exptl_absorpt_correction_type multi-scan
_exptl_absorpt_process_details 'SADABS v. 2016/2 (Bruker AXS, 2016)'
_exptl_crystal_colour colorless
_exptl_crystal_density_diffrn 1.575
_exptl_crystal_description plate
_exptl_crystal_F_000 4760
_exptl_crystal_size_max 0.16
_exptl_crystal_size_mid 0.12
_exptl_crystal_size_min 0.06
_refine_diff_density_max 0.402
_refine_diff_density_min -0.428
_refine_diff_density_rms 0.062
_refine_ls_extinction_method none
_refine_ls_goodness_of_fit_ref 1.040
_refine_ls_hydrogen_treatment mixed
_refine_ls_matrix_type full
_refine_ls_number_parameters 573
_refine_ls_number_reflns 11371
_refine_ls_number_restraints 4
_refine_ls_restrained_S_all 1.040
_refine_ls_R_factor_all 0.0523
_refine_ls_R_factor_gt 0.0427
_refine_ls_shift/su_max 0.001
_refine_ls_shift/su_mean 0.000
_refine_ls_structure_factor_coef Fsqd
_refine_ls_weighting_details 'w=1/[\s^2^(Fo^2^)+(0.0314P)^2^+17.3401P] where P=(Fo^2^+2Fc^2^)/3'
_refine_ls_weighting_scheme calc
_refine_ls_wR_factor_gt 0.0876
_refine_ls_wR_factor_ref 0.0913
_reflns_Friedel_coverage 0.000
_reflns_number_gt 9591
_reflns_number_total 11371
_reflns_threshold_expression 'I > 2\s(I)'
_cod_data_source_file d1dt03887g2.cif
_cod_data_source_block final_ccdc1
_cod_database_code 7710593
_shelx_shelxl_version_number 2018/3
_shelx_space_group_comment
;
The symmetry employed for this shelxl refinement is uniquely defined
by the following loop, which should always be used as a source of
symmetry information in preference to the above space-group names.
They are only intended as comments.
;
_shelx_estimated_absorpt_t_max 0.976
_shelx_estimated_absorpt_t_min 0.937
_olex2_refinement_description
;
1. Fixed Uiso
 At 1.2 times of:
  All C(H,H) groups
 At 1.5 times of:
  All C(H,H,H) groups
2. Restrained distances
 H18A-O18
 1 with sigma of 0.02
 O17-H17A
 1 with sigma of 0.02
 O19-H19A
 1 with sigma of 0.02
 H19B-O19
 0.95 with sigma of 0.02
3. Uiso/Uaniso restraints and constraints
Uanis(C18B) = Uanis(C17B)
Uanis(C26B) = Uanis(C25B) = Uanis(C21A) = Uanis(C18B) = Uanis(C17B)
4. Others
 Fixed Sof: C17A(0.75) H17C(0.75) H17D(0.75) C18A(0.75) H18C(0.75) H18D(0.75)
 C21A(0.75) H21A(0.75) H21B(0.75) C22A(0.75) H22A(0.75) H22B(0.75) C25A(0.75)
 H25A(0.75) H25B(0.75) C26A(0.75) H26A(0.75) H26B(0.75) C17B(0.25) H17E(0.25)
 H17F(0.25) C18B(0.25) H18E(0.25) H18F(0.25) C21B(0.25) H21C(0.25) H21D(0.25)
 C22B(0.25) H22C(0.25) H22D(0.25) C25B(0.25) H25C(0.25) H25D(0.25) C26B(0.25)
 H26C(0.25) H26D(0.25)
 Fixed Uiso: H18A(0.08) H17A(0.08) H18B(0.08) H17B(0.08) H19A(0.08) H19B(0.08)
5.a Secondary CH2 refined with riding coordinates:
 C2(H2A,H2B), C3(H3A,H3B), C4(H4A,H4B), C6(H6A,H6B), C7(H7A,H7B), C8(H8A,H8B),
 C10(H10A,H10B), C11(H11A,H11B), C12(H12A,H12B), C16(H16A,H16B), C20(H20A,H20B),
  C24(H24A,H24B), C17A(H17C,H17D), C18A(H18C,H18D), C21A(H21A,H21B), C22A(H22A,
 H22B), C25A(H25A,H25B), C26A(H26A,H26B), C17B(H17E,H17F), C18B(H18E,H18F),
 C21B(H21C,H21D), C22B(H22C,H22D), C25B(H25C,H25D), C26B(H26C,H26D)
5.b Idealised Me refined as rotating group:
 C14(H14A,H14B,H14C), C28(H28A,H28B,H28C)
;
_smtbx_masks_special_details
;
A solvent mask was calculated and 818 electrons were 
found in a volume of 2412\%A^3^ in 1 void per unit cell. 
This is consistent with the presence of 10[H2O] per Formula Unit 
which account for 800 electrons per unit cell.
;
_smtbx_masks_void_probe_radius 1.2
_smtbx_masks_void_truncation_radius 1.2
_olex2_submission_special_instructions 'No special instructions were received'

loop_
_space_group_symop_operation_xyz
'x, y, z'
'-x, y, -z+1/2'
'x+1/2, y+1/2, z'
'-x+1/2, y+1/2, -z+1/2'
'-x, -y, -z'
'x, -y, z-1/2'
'-x+1/2, -y+1/2, -z'
'x+1/2, -y+1/2, z-1/2'

loop_
_atom_site_label
_atom_site_type_symbol
_atom_site_fract_x
_atom_site_fract_y
_atom_site_fract_z
_atom_site_U_iso_or_equiv
_atom_site_adp_type
_atom_site_occupancy
_atom_site_site_symmetry_order
_atom_site_calc_flag
_atom_site_refinement_flags_posn
_atom_site_refinement_flags_adp
_atom_site_refinement_flags_occupancy
_atom_site_disorder_assembly
_atom_site_disorder_group
Sc1 Sc 0.36149(2) 0.83949(2) 0.08918(2) 0.01027(7) Uani 1 1 d . . . . .
Sc2 Sc 0.32970(2) 0.58163(2) 0.49934(3) 0.01161(7) Uani 1 1 d . . . . .
Na1 Na 0.30667(2) 0.70230(3) 0.11237(5) 0.01410(15) Uani 1 1 d . . . . .
Na2 Na 0.26869(2) 0.84789(4) 0.11649(5) 0.01332(15) Uani 1 1 d . . . . .
Na3 Na 0.25256(2) 1.02228(4) 0.17477(5) 0.01552(15) Uani 1 1 d . . . . .
N1 N 0.35908(5) 0.83400(8) -0.07664(11) 0.0137(3) Uani 1 1 d . . . . .
N2 N 0.42963(5) 0.82590(8) 0.09481(12) 0.0151(3) Uani 1 1 d . . . . .
N3 N 0.38689(4) 0.94581(8) 0.05447(12) 0.0138(3) Uani 1 1 d . . . . .
N4 N 0.37601(5) 0.49090(8) 0.55084(13) 0.0196(4) Uani 1 1 d . . . . .
N5 N 0.38318(5) 0.62701(10) 0.62728(13) 0.0252(4) Uani 1 1 d . . . . .
N6 N 0.38741(5) 0.60196(10) 0.44248(13) 0.0259(4) Uani 1 1 d . . . . .
O1 O 0.30525(4) 0.79672(6) 0.01202(9) 0.0124(3) Uani 1 1 d . . . . .
O2 O 0.25803(4) 0.76467(6) -0.12300(9) 0.0141(3) Uani 1 1 d . . . . .
O3 O 0.37804(4) 0.73401(6) 0.11611(10) 0.0149(3) Uani 1 1 d . . . . .
O4 O 0.42567(5) 0.65999(7) 0.19259(13) 0.0327(4) Uani 1 1 d . . . . .
O5 O 0.32181(4) 0.91960(6) 0.10332(9) 0.0143(3) Uani 1 1 d . . . . .
O6 O 0.31736(4) 1.02278(7) 0.16198(11) 0.0234(3) Uani 1 1 d . . . . .
O7 O 0.33272(4) 0.80213(6) 0.20895(9) 0.0141(3) Uani 1 1 d . . . . .
O8 O 0.38937(4) 0.85833(7) 0.24595(10) 0.0168(3) Uani 1 1 d . . . . .
O9 O 0.29435(4) 0.49200(6) 0.48426(9) 0.0140(3) Uani 1 1 d . . . . .
O10 O 0.28903(4) 0.37973(6) 0.49323(10) 0.0182(3) Uani 1 1 d . . . . .
O11 O 0.30981(4) 0.59349(7) 0.62528(10) 0.0161(3) Uani 1 1 d . . . . .
O12 O 0.31811(5) 0.64056(8) 0.77078(11) 0.0254(3) Uani 1 1 d . . . . .
O13 O 0.31513(4) 0.56235(6) 0.34600(10) 0.0158(3) Uani 1 1 d . . . . .
O14 O 0.31439(4) 0.61142(7) 0.20770(10) 0.0204(3) Uani 1 1 d . . . . .
O15 O 0.26490(4) 0.62328(6) 0.43031(10) 0.0166(3) Uani 1 1 d . . . . .
O16 O 0.31803(4) 0.68817(7) 0.46185(11) 0.0210(3) Uani 1 1 d . . . . .
O17 O 0.26392(4) 1.05869(8) 0.33914(11) 0.0227(3) Uani 1 1 d D . . . .
O18 O 0.25385(4) 0.90970(7) 0.23387(10) 0.0182(3) Uani 1 1 d D . . . .
O19 O 0.27931(5) 0.92531(9) 0.43549(11) 0.0323(4) Uani 1 1 d D . . . .
C1 C 0.29158(5) 0.78732(8) -0.08065(13) 0.0115(3) Uani 1 1 d . . . . .
C2 C 0.31963(5) 0.80587(10) -0.13761(14) 0.0167(4) Uani 1 1 d . . . . .
H2A H 0.324727 0.765054 -0.171690 0.020 Uiso 1 1 calc R U . . .
H2B H 0.306258 0.839766 -0.187365 0.020 Uiso 1 1 calc R U . . .
C3 C 0.39182(6) 0.78497(10) -0.07388(14) 0.0177(4) Uani 1 1 d . . . . .
H3A H 0.394535 0.780921 -0.139609 0.021 Uiso 1 1 calc R U . . .
H3B H 0.384394 0.739890 -0.054896 0.021 Uiso 1 1 calc R U . . .
C4 C 0.43210(6) 0.80607(10) -0.00334(14) 0.0178(4) Uani 1 1 d . . . . .
H4A H 0.451305 0.768070 0.004427 0.021 Uiso 1 1 calc R U . . .
H4B H 0.442775 0.844787 -0.031208 0.021 Uiso 1 1 calc R U . . .
C5 C 0.41457(6) 0.71627(10) 0.15703(15) 0.0184(4) Uani 1 1 d . . . . .
C6 C 0.44579(5) 0.77121(10) 0.16554(15) 0.0169(4) Uani 1 1 d . . . . .
H6A H 0.453931 0.790145 0.231939 0.020 Uiso 1 1 calc R U . . .
H6B H 0.469921 0.751445 0.153878 0.020 Uiso 1 1 calc R U . . .
C7 C 0.45197(6) 0.88983(10) 0.12990(15) 0.0175(4) Uani 1 1 d . . . . .
H7A H 0.479770 0.885877 0.126743 0.021 Uiso 1 1 calc R U . . .
H7B H 0.453377 0.897797 0.198245 0.021 Uiso 1 1 calc R U . . .
C8 C 0.43103(5) 0.94881(10) 0.06814(15) 0.0166(4) Uani 1 1 d . . . . .
H8A H 0.442145 0.991949 0.099994 0.020 Uiso 1 1 calc R U . . .
H8B H 0.435763 0.947051 0.004316 0.020 Uiso 1 1 calc R U . . .
C9 C 0.33479(6) 0.97962(9) 0.12809(14) 0.0154(4) Uani 1 1 d . . . . .
C10 C 0.37581(5) 0.99613(9) 0.11724(15) 0.0167(4) Uani 1 1 d . . . . .
H10A H 0.375095 1.041851 0.088775 0.020 Uiso 1 1 calc R U . . .
H10B H 0.396346 0.996273 0.181856 0.020 Uiso 1 1 calc R U . . .
C11 C 0.36326(6) 0.95883(9) -0.04852(14) 0.0166(4) Uani 1 1 d . . . . .
H11A H 0.372606 1.001534 -0.070185 0.020 Uiso 1 1 calc R U . . .
H11B H 0.334550 0.964429 -0.053513 0.020 Uiso 1 1 calc R U . . .
C12 C 0.36744(6) 0.90179(9) -0.11419(14) 0.0167(4) Uani 1 1 d . . . . .
H12A H 0.348452 0.909151 -0.179841 0.020 Uiso 1 1 calc R U . . .
H12B H 0.395036 0.901914 -0.119289 0.020 Uiso 1 1 calc R U . . .
C13 C 0.36125(6) 0.83035(9) 0.27212(14) 0.0153(4) Uani 1 1 d . . . . .
C14 C 0.36212(7) 0.83367(11) 0.37583(15) 0.0246(4) Uani 1 1 d . . . . .
H14A H 0.389841 0.828213 0.418007 0.037 Uiso 1 1 calc R U . . .
H14B H 0.345387 0.797373 0.388896 0.037 Uiso 1 1 calc R U . . .
H14C H 0.351713 0.877612 0.388500 0.037 Uiso 1 1 calc R U . . .
C15 C 0.30893(6) 0.43266(9) 0.50205(13) 0.0142(4) Uani 1 1 d . . . . .
C16 C 0.35401(6) 0.42579(9) 0.53209(15) 0.0187(4) Uani 1 1 d . . . . .
H16A H 0.362818 0.397810 0.591523 0.022 Uiso 1 1 calc R U . . .
H16B H 0.361450 0.401352 0.480515 0.022 Uiso 1 1 calc R U . . .
C19 C 0.32823(6) 0.63120(10) 0.69751(14) 0.0179(4) Uani 1 1 d . . . . .
C20 C 0.36443(6) 0.66812(11) 0.68661(16) 0.0255(5) Uani 1 1 d . . . . .
H20A H 0.356099 0.712510 0.655130 0.031 Uiso 1 1 calc R U . . .
H20B H 0.384066 0.676260 0.751235 0.031 Uiso 1 1 calc R U . . .
C23 C 0.33009(6) 0.60025(9) 0.29486(14) 0.0163(4) Uani 1 1 d . . . . .
C24 C 0.36986(6) 0.63408(12) 0.34700(15) 0.0245(5) Uani 1 1 d . . . . .
H24A H 0.388542 0.629446 0.308088 0.029 Uiso 1 1 calc R U . . .
H24B H 0.365530 0.682936 0.355411 0.029 Uiso 1 1 calc R U . . .
C27 C 0.27992(6) 0.68109(9) 0.42773(14) 0.0161(4) Uani 1 1 d . . . . .
C28 C 0.25434(6) 0.74043(10) 0.38276(15) 0.0216(4) Uani 1 1 d . . . . .
H28A H 0.264337 0.781137 0.421268 0.032 Uiso 1 1 calc R U . . .
H28B H 0.226495 0.731935 0.380909 0.032 Uiso 1 1 calc R U . . .
H28C H 0.255436 0.747075 0.316674 0.032 Uiso 1 1 calc R U . . .
C17A C 0.38797(8) 0.50474(13) 0.66086(18) 0.0170(5) Uani 0.75 1 d . . P A 1
H17C H 0.363807 0.501894 0.682619 0.020 Uiso 0.75 1 calc R U P A 1
H17D H 0.407261 0.469769 0.695949 0.020 Uiso 0.75 1 calc R U P A 1
C18A C 0.40701(8) 0.57463(15) 0.6850(2) 0.0181(6) Uani 0.75 1 d . . P A 1
H18C H 0.410948 0.584519 0.754242 0.022 Uiso 0.75 1 calc R U P A 1
H18D H 0.433783 0.574329 0.675086 0.022 Uiso 0.75 1 calc R U P A 1
C21A C 0.40650(9) 0.67606(15) 0.5817(2) 0.0180(5) Uani 0.75 1 d . . P A 1
H21A H 0.388924 0.714365 0.551049 0.022 Uiso 0.75 1 calc R U P A 1
H21B H 0.429937 0.694527 0.632836 0.022 Uiso 0.75 1 calc R U P A 1
C22A C 0.42072(9) 0.63944(17) 0.5064(2) 0.0199(6) Uani 0.75 1 d . . P A 1
H22A H 0.430982 0.672585 0.468556 0.024 Uiso 0.75 1 calc R U P A 1
H22B H 0.442836 0.608006 0.538717 0.024 Uiso 0.75 1 calc R U P A 1
C25A C 0.40257(8) 0.52960(15) 0.4268(2) 0.0176(5) Uani 0.75 1 d . . P A 1
H25A H 0.381814 0.506238 0.374232 0.021 Uiso 0.75 1 calc R U P A 1
H25B H 0.427246 0.533377 0.407223 0.021 Uiso 0.75 1 calc R U P A 1
C26A C 0.41133(8) 0.48914(13) 0.5190(2) 0.0189(5) Uani 0.75 1 d . . P A 1
H26A H 0.417898 0.441783 0.507252 0.023 Uiso 0.75 1 calc R U P A 1
H26B H 0.434595 0.508800 0.569294 0.023 Uiso 0.75 1 calc R U P A 1
C17B C 0.4106(2) 0.4978(4) 0.6315(6) 0.0180(5) Uani 0.25 1 d . . P A 2
H17E H 0.433771 0.513762 0.611685 0.022 Uiso 0.25 1 calc R U P A 2
H17F H 0.417715 0.454476 0.666811 0.022 Uiso 0.25 1 calc R U P A 2
C18B C 0.3985(3) 0.5490(5) 0.6911(7) 0.0180(5) Uani 0.25 1 d . . P A 2
H18E H 0.421291 0.557884 0.750109 0.022 Uiso 0.25 1 calc R U P A 2
H18F H 0.375975 0.530908 0.711681 0.022 Uiso 0.25 1 calc R U P A 2
C21B C 0.4211(3) 0.6482(5) 0.6190(6) 0.0196(16) Uani 0.25 1 d . . P A 2
H21C H 0.440504 0.610261 0.629860 0.024 Uiso 0.25 1 calc R U P A 2
H21D H 0.432937 0.685653 0.664159 0.024 Uiso 0.25 1 calc R U P A 2
C22B C 0.4081(3) 0.6716(5) 0.5144(6) 0.0175(16) Uani 0.25 1 d . . P A 2
H22C H 0.431430 0.689175 0.496888 0.021 Uiso 0.25 1 calc R U P A 2
H22D H 0.387864 0.708184 0.504838 0.021 Uiso 0.25 1 calc R U P A 2
C25B C 0.4125(3) 0.5591(5) 0.4431(7) 0.0180(5) Uani 0.25 1 d . . P A 2
H25C H 0.437275 0.566754 0.497924 0.022 Uiso 0.25 1 calc R U P A 2
H25D H 0.419553 0.560560 0.381994 0.022 Uiso 0.25 1 calc R U P A 2
C26B C 0.3939(2) 0.4908(4) 0.4538(6) 0.0180(5) Uani 0.25 1 d . . P A 2
H26C H 0.414353 0.454794 0.462257 0.022 Uiso 0.25 1 calc R U P A 2
H26D H 0.371617 0.480886 0.394126 0.022 Uiso 0.25 1 calc R U P A 2
H18A H 0.2272(7) 0.8947(18) 0.231(3) 0.080 Uiso 1 1 d D U . . .
H17A H 0.2379(7) 1.0776(17) 0.334(3) 0.080 Uiso 1 1 d D U . . .
H18B H 0.2667(11) 0.9103(19) 0.289(3) 0.080 Uiso 1 1 d . U . . .
H17B H 0.2650(11) 1.0269(19) 0.375(3) 0.080 Uiso 1 1 d . U . . .
H19A H 0.2529(6) 0.9215(18) 0.439(3) 0.080 Uiso 1 1 d D U . . .
H19B H 0.2948(10) 0.9039(17) 0.4915(19) 0.080 Uiso 1 1 d D U . . .

loop_
_atom_site_aniso_label
_atom_site_aniso_U_11
_atom_site_aniso_U_22
_atom_site_aniso_U_33
_atom_site_aniso_U_23
_atom_site_aniso_U_13
_atom_site_aniso_U_12
Sc1 0.00948(15) 0.01001(15) 0.01103(16) -0.00131(12) 0.00272(12) -0.00165(12)
Sc2 0.01246(15) 0.01031(15) 0.01209(17) 0.00045(13) 0.00380(13) -0.00037(13)
Na1 0.0170(4) 0.0110(3) 0.0136(4) 0.0000(3) 0.0035(3) -0.0017(3)
Na2 0.0126(3) 0.0122(3) 0.0149(4) -0.0019(3) 0.0038(3) -0.0003(3)
Na3 0.0164(4) 0.0147(3) 0.0150(4) -0.0012(3) 0.0042(3) 0.0003(3)
N1 0.0144(7) 0.0143(7) 0.0133(8) -0.0018(6) 0.0055(6) -0.0042(6)
N2 0.0144(7) 0.0138(7) 0.0162(8) -0.0004(6) 0.0036(6) -0.0012(6)
N3 0.0127(7) 0.0126(7) 0.0166(8) -0.0013(6) 0.0053(6) -0.0019(6)
N4 0.0154(8) 0.0139(8) 0.0263(9) 0.0028(7) 0.0016(7) 0.0001(6)
N5 0.0184(8) 0.0363(10) 0.0240(10) -0.0155(8) 0.0112(8) -0.0097(8)
N6 0.0177(8) 0.0436(11) 0.0151(9) 0.0058(8) 0.0033(7) -0.0076(8)
O1 0.0126(6) 0.0129(6) 0.0112(6) -0.0006(5) 0.0028(5) -0.0018(5)
O2 0.0132(6) 0.0156(6) 0.0125(6) -0.0010(5) 0.0023(5) -0.0027(5)
O3 0.0117(6) 0.0132(6) 0.0186(7) -0.0015(5) 0.0030(5) -0.0008(5)
O4 0.0213(7) 0.0164(7) 0.0511(11) 0.0103(7) -0.0025(7) 0.0012(6)
O5 0.0137(6) 0.0112(6) 0.0180(7) -0.0028(5) 0.0050(5) -0.0017(5)
O6 0.0222(7) 0.0179(7) 0.0327(9) -0.0115(6) 0.0125(7) -0.0027(6)
O7 0.0143(6) 0.0135(6) 0.0131(6) -0.0019(5) 0.0021(5) -0.0011(5)
O8 0.0139(6) 0.0198(7) 0.0159(7) -0.0030(5) 0.0037(5) -0.0034(5)
O9 0.0161(6) 0.0102(6) 0.0139(6) 0.0022(5) 0.0019(5) -0.0005(5)
O10 0.0215(7) 0.0123(6) 0.0158(7) 0.0029(5) -0.0017(6) -0.0040(5)
O11 0.0177(6) 0.0170(6) 0.0143(7) -0.0013(5) 0.0058(5) -0.0015(5)
O12 0.0294(8) 0.0306(8) 0.0195(8) -0.0096(6) 0.0125(6) -0.0065(7)
O13 0.0197(6) 0.0151(6) 0.0137(7) 0.0014(5) 0.0064(5) -0.0024(5)
O14 0.0257(7) 0.0204(7) 0.0145(7) 0.0050(6) 0.0052(6) -0.0020(6)
O15 0.0177(6) 0.0123(6) 0.0197(7) 0.0000(5) 0.0055(6) 0.0000(5)
O16 0.0174(7) 0.0141(6) 0.0286(8) 0.0036(6) 0.0028(6) -0.0006(5)
O17 0.0211(7) 0.0240(8) 0.0200(8) -0.0030(6) 0.0019(6) 0.0019(6)
O18 0.0213(7) 0.0190(7) 0.0156(7) -0.0023(6) 0.0074(6) -0.0004(6)
O19 0.0410(10) 0.0398(10) 0.0183(8) -0.0043(7) 0.0124(7) -0.0191(8)
C1 0.0133(8) 0.0070(7) 0.0137(9) 0.0001(6) 0.0036(7) 0.0001(6)
C2 0.0152(9) 0.0225(10) 0.0120(9) -0.0021(7) 0.0037(7) -0.0052(8)
C3 0.0198(9) 0.0181(9) 0.0167(9) -0.0024(8) 0.0080(8) -0.0004(8)
C4 0.0149(9) 0.0210(10) 0.0191(10) -0.0020(8) 0.0073(8) 0.0020(7)
C5 0.0168(9) 0.0166(9) 0.0205(10) -0.0015(8) 0.0037(8) 0.0000(7)
C6 0.0127(8) 0.0166(9) 0.0194(10) 0.0010(7) 0.0021(8) 0.0013(7)
C7 0.0124(8) 0.0185(9) 0.0209(10) -0.0035(8) 0.0039(8) -0.0048(7)
C8 0.0119(8) 0.0174(9) 0.0207(10) -0.0002(8) 0.0055(8) -0.0034(7)
C9 0.0167(9) 0.0139(8) 0.0146(9) -0.0027(7) 0.0034(7) -0.0008(7)
C10 0.0149(8) 0.0133(9) 0.0219(10) -0.0049(7) 0.0056(8) -0.0030(7)
C11 0.0164(9) 0.0152(9) 0.0178(10) 0.0020(7) 0.0047(8) -0.0011(7)
C12 0.0178(9) 0.0183(9) 0.0146(9) 0.0019(7) 0.0059(8) -0.0052(7)
C13 0.0177(9) 0.0136(8) 0.0140(9) -0.0016(7) 0.0040(7) 0.0012(7)
C14 0.0292(11) 0.0282(11) 0.0159(10) -0.0059(8) 0.0062(9) -0.0083(9)
C15 0.0196(9) 0.0150(9) 0.0063(8) 0.0017(7) 0.0015(7) 0.0002(7)
C16 0.0186(9) 0.0123(9) 0.0243(11) 0.0009(8) 0.0053(8) 0.0006(7)
C19 0.0206(9) 0.0154(9) 0.0178(10) -0.0014(7) 0.0061(8) 0.0019(8)
C20 0.0264(11) 0.0294(11) 0.0249(11) -0.0151(9) 0.0142(9) -0.0090(9)
C23 0.0201(9) 0.0144(9) 0.0154(9) 0.0008(7) 0.0068(8) 0.0010(7)
C24 0.0251(10) 0.0331(12) 0.0160(10) 0.0027(9) 0.0073(9) -0.0117(9)
C27 0.0201(9) 0.0132(8) 0.0145(9) -0.0002(7) 0.0044(8) 0.0016(7)
C28 0.0250(10) 0.0144(9) 0.0229(11) 0.0010(8) 0.0038(9) 0.0035(8)
C17A 0.0191(12) 0.0164(12) 0.0133(12) 0.0013(10) 0.0017(10) -0.0002(10)
C18A 0.0129(12) 0.0234(14) 0.0156(13) -0.0041(11) 0.0008(10) -0.0020(11)
C21A 0.0168(11) 0.0176(12) 0.0193(13) -0.0009(10) 0.0049(10) -0.0043(9)
C22A 0.0211(14) 0.0196(15) 0.0218(15) -0.0031(12) 0.0104(12) -0.0059(12)
C25A 0.0163(13) 0.0186(13) 0.0198(14) -0.0046(11) 0.0085(11) 0.0010(11)
C26A 0.0162(12) 0.0179(12) 0.0235(15) -0.0036(11) 0.0073(11) 0.0018(10)
C17B 0.0168(11) 0.0176(12) 0.0193(13) -0.0009(10) 0.0049(10) -0.0043(9)
C18B 0.0168(11) 0.0176(12) 0.0193(13) -0.0009(10) 0.0049(10) -0.0043(9)
C21B 0.021(4) 0.020(4) 0.017(4) -0.003(3) 0.006(3) -0.005(3)
C22B 0.020(4) 0.016(4) 0.014(4) -0.005(3) 0.002(3) -0.014(3)
C25B 0.0168(11) 0.0176(12) 0.0193(13) -0.0009(10) 0.0049(10) -0.0043(9)
C26B 0.0168(11) 0.0176(12) 0.0193(13) -0.0009(10) 0.0049(10) -0.0043(9)

loop_
_atom_type_symbol
_atom_type_description
_atom_type_scat_dispersion_real
_atom_type_scat_dispersion_imag
_atom_type_scat_source
C C 0.0033 0.0016 'International Tables Vol C Tables 4.2.6.8 and 6.1.1.4'
H H 0.0000 0.0000 'International Tables Vol C Tables 4.2.6.8 and 6.1.1.4'
N N 0.0061 0.0033 'International Tables Vol C Tables 4.2.6.8 and 6.1.1.4'
Na Na 0.0362 0.0249 'International Tables Vol C Tables 4.2.6.8 and 6.1.1.4'
O O 0.0106 0.0060 'International Tables Vol C Tables 4.2.6.8 and 6.1.1.4'
Sc Sc 0.2519 0.3716 'International Tables Vol C Tables 4.2.6.8 and 6.1.1.4'

loop_
_geom_angle_atom_site_label_1
_geom_angle_atom_site_label_2
_geom_angle_atom_site_label_3
_geom_angle
_geom_angle_site_symmetry_1
_geom_angle_site_symmetry_3
_geom_angle_publ_flag
N1 Sc1 N3 74.20(5) . . ?
N2 Sc1 N1 75.71(5) . . ?
N2 Sc1 N3 70.91(5) . . ?
N2 Sc1 O7 125.84(5) . . ?
O1 Sc1 N1 73.10(5) . . ?
O1 Sc1 N2 137.09(5) . . ?
O1 Sc1 N3 125.69(5) . . ?
O1 Sc1 O3 82.23(5) . . ?
O1 Sc1 O5 79.79(5) . . ?
O1 Sc1 O7 74.31(5) . . ?
O1 Sc1 O8 130.90(5) . . ?
O3 Sc1 N1 93.60(5) . . ?
O3 Sc1 N2 71.06(5) . . ?
O3 Sc1 N3 141.85(5) . . ?
O3 Sc1 O7 73.69(5) . . ?
O3 Sc1 O8 88.14(5) . . ?
O5 Sc1 N1 107.78(5) . . ?
O5 Sc1 N2 138.44(5) . . ?
O5 Sc1 N3 70.56(5) . . ?
O5 Sc1 O3 146.44(5) . . ?
O5 Sc1 O7 74.27(5) . . ?
O5 Sc1 O8 82.63(5) . . ?
O7 Sc1 N1 146.32(5) . . ?
O7 Sc1 N3 133.95(5) . . ?
O8 Sc1 N1 155.85(5) . . ?
O8 Sc1 N2 82.15(5) . . ?
O8 Sc1 N3 89.65(5) . . ?
O8 Sc1 O7 56.82(5) . . ?
N4 Sc2 N6 71.08(6) . . ?
N5 Sc2 N4 75.03(6) . . ?
N5 Sc2 N6 70.52(6) . . ?
O9 Sc2 N4 73.95(5) . . ?
O9 Sc2 N5 133.46(6) . . ?
O9 Sc2 N6 128.07(6) . . ?
O9 Sc2 O11 81.34(5) . . ?
O9 Sc2 O13 78.58(5) . . ?
O9 Sc2 O15 78.01(5) . . ?
O9 Sc2 O16 135.87(5) . . ?
O11 Sc2 N4 100.46(6) . . ?
O11 Sc2 N5 71.20(5) . . ?
O11 Sc2 N6 141.69(6) . . ?
O11 Sc2 O15 78.54(5) . . ?
O11 Sc2 O16 91.26(5) . . ?
O13 Sc2 N4 96.50(6) . . ?
O13 Sc2 N5 138.93(6) . . ?
O13 Sc2 N6 68.76(6) . . ?
O13 Sc2 O11 148.91(5) . . ?
O13 Sc2 O15 74.26(5) . . ?
O13 Sc2 O16 86.92(5) . . ?
O15 Sc2 N4 151.73(5) . . ?
O15 Sc2 N5 129.26(6) . . ?
O15 Sc2 N6 126.44(6) . . ?
O16 Sc2 N4 149.70(6) . . ?
O16 Sc2 N5 82.66(6) . . ?
O16 Sc2 N6 82.38(6) . . ?
O16 Sc2 O15 57.91(5) . . ?
O1 Na1 O2 89.04(5) . 7_565 ?
O1 Na1 O3 69.78(5) . . ?
O1 Na1 O7 69.31(5) . . ?
O1 Na1 C15 110.98(5) . 6_565 ?
O2 Na1 O3 149.69(5) 7_565 . ?
O2 Na1 O7 86.33(5) 7_565 . ?
O2 Na1 C15 115.92(5) 7_565 6_565 ?
O3 Na1 C15 92.39(5) . 6_565 ?
O7 Na1 O3 66.32(4) . . ?
O7 Na1 C15 157.64(5) . 6_565 ?
O10 Na1 O1 98.21(5) 6_565 . ?
O10 Na1 O2 101.44(5) 6_565 7_565 ?
O10 Na1 O3 102.82(5) 6_565 . ?
O10 Na1 O7 165.39(6) 6_565 . ?
O10 Na1 C15 20.09(5) 6_565 6_565 ?
O14 Na1 O1 174.27(6) . . ?
O14 Na1 O2 96.63(5) . 7_565 ?
O14 Na1 O3 104.64(5) . . ?
O14 Na1 O7 110.07(6) . . ?
O14 Na1 O10 81.55(5) . 6_565 ?
O14 Na1 C15 67.27(5) . 6_565 ?
O2 Na2 O1 85.83(5) 7_565 . ?
O5 Na2 O1 68.48(5) . . ?
O5 Na2 O2 149.87(5) . 7_565 ?
O5 Na2 O7 69.77(5) . . ?
O7 Na2 O1 67.74(5) . . ?
O7 Na2 O2 86.41(5) . 7_565 ?
O10 Na2 O1 101.60(5) 4 . ?
O10 Na2 O2 90.65(5) 4 7_565 ?
O10 Na2 O5 109.21(6) 4 . ?
O10 Na2 O7 169.10(6) 4 . ?
O10 Na2 O18 91.03(6) 4 . ?
O18 Na2 O1 162.40(6) . . ?
O18 Na2 O2 106.43(5) . 7_565 ?
O18 Na2 O5 95.93(5) . . ?
O18 Na2 O7 99.86(5) . . ?
O6 Na3 O9 108.10(6) . 4 ?
O6 Na3 O13 157.63(6) . 4 ?
O6 Na3 O15 90.53(5) . 4 ?
O6 Na3 O17 102.10(6) . . ?
O6 Na3 O18 96.98(6) . . ?
O9 Na3 O15 69.54(5) 4 4 ?
O13 Na3 O9 67.59(5) 4 4 ?
O13 Na3 O15 67.25(5) 4 4 ?
O17 Na3 O9 149.64(6) . 4 ?
O17 Na3 O13 83.28(5) . 4 ?
O17 Na3 O15 107.74(6) . 4 ?
O18 Na3 O9 92.52(5) . 4 ?
O18 Na3 O13 105.05(5) . 4 ?
O18 Na3 O15 161.98(6) . 4 ?
O18 Na3 O17 86.74(6) . . ?
C2 N1 Sc1 110.69(11) . . ?
C2 N1 C12 111.20(15) . . ?
C3 N1 Sc1 102.35(11) . . ?
C3 N1 C2 109.58(14) . . ?
C3 N1 C12 110.74(14) . . ?
C12 N1 Sc1 111.94(11) . . ?
C4 N2 Sc1 110.24(11) . . ?
C6 N2 Sc1 105.79(11) . . ?
C6 N2 C4 110.24(15) . . ?
C6 N2 C7 109.51(15) . . ?
C7 N2 Sc1 109.34(11) . . ?
C7 N2 C4 111.56(15) . . ?
C8 N3 Sc1 116.19(11) . . ?
C10 N3 Sc1 106.01(11) . . ?
C10 N3 C8 110.30(14) . . ?
C10 N3 C11 109.40(15) . . ?
C11 N3 Sc1 103.59(10) . . ?
C11 N3 C8 110.96(14) . . ?
C16 N4 Sc2 109.40(11) . . ?
C16 N4 C17A 107.69(16) . . ?
C16 N4 C26B 98.6(3) . . ?
C17A N4 Sc2 97.65(12) . . ?
C26A N4 Sc2 118.94(14) . . ?
C26A N4 C16 111.53(17) . . ?
C26A N4 C17A 110.37(18) . . ?
C17B N4 Sc2 121.1(3) . . ?
C17B N4 C16 120.2(3) . . ?
C17B N4 C26B 104.3(4) . . ?
C26B N4 Sc2 97.4(3) . . ?
C20 N5 Sc2 106.28(12) . . ?
C20 N5 C21A 107.03(18) . . ?
C20 N5 C18B 106.7(3) . . ?
C18A N5 Sc2 111.30(15) . . ?
C18A N5 C20 109.90(19) . . ?
C18A N5 C21A 114.7(2) . . ?
C21A N5 Sc2 107.25(15) . . ?
C18B N5 Sc2 96.8(3) . . ?
C21B N5 Sc2 125.0(4) . . ?
C21B N5 C20 118.5(4) . . ?
C21B N5 C18B 99.1(5) . . ?
C24 N6 Sc2 103.89(12) . . ?
C24 N6 C25A 108.52(18) . . ?
C24 N6 C22B 101.5(3) . . ?
C22A N6 Sc2 116.97(16) . . ?
C22A N6 C24 113.70(19) . . ?
C22A N6 C25A 108.6(2) . . ?
C25A N6 Sc2 104.57(14) . . ?
C22B N6 Sc2 99.3(3) . . ?
C25B N6 Sc2 123.6(4) . . ?
C25B N6 C24 113.4(5) . . ?
C25B N6 C22B 112.3(6) . . ?
Sc1 O1 Na1 98.59(5) . . ?
Sc1 O1 Na2 94.81(5) . . ?
Na1 O1 Na2 82.06(5) . . ?
C1 O1 Sc1 126.36(11) . . ?
C1 O1 Na1 117.31(11) . . ?
C1 O1 Na2 126.77(11) . . ?
Na1 O2 Na2 82.24(4) 7_565 7_565 ?
C1 O2 Na1 129.90(12) . 7_565 ?
C1 O2 Na2 129.37(12) . 7_565 ?
Sc1 O3 Na1 91.55(5) . . ?
C5 O3 Sc1 121.32(12) . . ?
C5 O3 Na1 140.40(12) . . ?
Sc1 O5 Na2 96.38(5) . . ?
C9 O5 Sc1 121.55(11) . . ?
C9 O5 Na2 138.02(12) . . ?
C9 O6 Na3 129.80(13) . . ?
Sc1 O7 Na1 89.90(5) . . ?
Sc1 O7 Na2 90.36(5) . . ?
Na2 O7 Na1 82.16(5) . . ?
C13 O7 Sc1 88.64(11) . . ?
C13 O7 Na1 148.50(12) . . ?
C13 O7 Na2 129.31(12) . . ?
C13 O8 Sc1 95.52(11) . . ?
Sc2 O9 Na3 95.32(5) . 4_545 ?
C15 O9 Sc2 124.10(12) . . ?
C15 O9 Na3 121.63(11) . 4_545 ?
Na2 O10 Na1 108.02(6) 4_545 6_566 ?
C15 O10 Na1 120.12(12) . 6_566 ?
C15 O10 Na2 131.57(12) . 4_545 ?
C19 O11 Sc2 122.80(12) . . ?
Sc2 O13 Na3 95.62(5) . 4_545 ?
C23 O13 Sc2 119.18(12) . . ?
C23 O13 Na3 132.78(12) . 4_545 ?
C23 O14 Na1 135.25(13) . . ?
Sc2 O15 Na3 90.19(5) . 4_545 ?
C27 O15 Sc2 88.49(11) . . ?
C27 O15 Na3 137.58(12) . 4_545 ?
C27 O16 Sc2 94.82(11) . . ?
Na3 O17 H17A 100(2) . . ?
Na3 O17 H17B 111(3) . . ?
H17A O17 H17B 102(3) . . ?
Na2 O18 Na3 102.40(6) . . ?
Na2 O18 H18A 104(2) . . ?
Na2 O18 H18B 125(3) . . ?
Na3 O18 H18A 111(2) . . ?
Na3 O18 H18B 107(3) . . ?
H18A O18 H18B 107(3) . . ?
H19A O19 H19B 103(3) . . ?
O1 C1 C2 116.07(15) . . ?
O2 C1 O1 124.20(16) . . ?
O2 C1 C2 119.73(16) . . ?
N1 C2 C1 113.72(15) . . ?
N1 C2 H2A 108.8 . . ?
N1 C2 H2B 108.8 . . ?
C1 C2 H2A 108.8 . . ?
C1 C2 H2B 108.8 . . ?
H2A C2 H2B 107.7 . . ?
N1 C3 H3A 109.1 . . ?
N1 C3 H3B 109.1 . . ?
N1 C3 C4 112.61(15) . . ?
H3A C3 H3B 107.8 . . ?
C4 C3 H3A 109.1 . . ?
C4 C3 H3B 109.1 . . ?
N2 C4 C3 113.39(15) . . ?
N2 C4 H4A 108.9 . . ?
N2 C4 H4B 108.9 . . ?
C3 C4 H4A 108.9 . . ?
C3 C4 H4B 108.9 . . ?
H4A C4 H4B 107.7 . . ?
O3 C5 C6 115.61(16) . . ?
O4 C5 O3 125.41(18) . . ?
O4 C5 C6 118.91(17) . . ?
N2 C6 C5 110.76(15) . . ?
N2 C6 H6A 109.5 . . ?
N2 C6 H6B 109.5 . . ?
C5 C6 H6A 109.5 . . ?
C5 C6 H6B 109.5 . . ?
H6A C6 H6B 108.1 . . ?
N2 C7 H7A 109.7 . . ?
N2 C7 H7B 109.7 . . ?
N2 C7 C8 110.03(15) . . ?
H7A C7 H7B 108.2 . . ?
C8 C7 H7A 109.7 . . ?
C8 C7 H7B 109.7 . . ?
N3 C8 C7 109.86(15) . . ?
N3 C8 H8A 109.7 . . ?
N3 C8 H8B 109.7 . . ?
C7 C8 H8A 109.7 . . ?
C7 C8 H8B 109.7 . . ?
H8A C8 H8B 108.2 . . ?
O5 C9 C10 115.62(16) . . ?
O6 C9 O5 125.11(17) . . ?
O6 C9 C10 119.23(16) . . ?
N3 C10 C9 110.65(15) . . ?
N3 C10 H10A 109.5 . . ?
N3 C10 H10B 109.5 . . ?
C9 C10 H10A 109.5 . . ?
C9 C10 H10B 109.5 . . ?
H10A C10 H10B 108.1 . . ?
N3 C11 H11A 109.2 . . ?
N3 C11 H11B 109.2 . . ?
N3 C11 C12 111.84(15) . . ?
H11A C11 H11B 107.9 . . ?
C12 C11 H11A 109.2 . . ?
C12 C11 H11B 109.2 . . ?
N1 C12 C11 111.55(15) . . ?
N1 C12 H12A 109.3 . . ?
N1 C12 H12B 109.3 . . ?
C11 C12 H12A 109.3 . . ?
C11 C12 H12B 109.3 . . ?
H12A C12 H12B 108.0 . . ?
O7 C13 O8 118.90(17) . . ?
O7 C13 C14 121.21(17) . . ?
O8 C13 C14 119.86(17) . . ?
C13 C14 H14A 109.5 . . ?
C13 C14 H14B 109.5 . . ?
C13 C14 H14C 109.5 . . ?
H14A C14 H14B 109.5 . . ?
H14A C14 H14C 109.5 . . ?
H14B C14 H14C 109.5 . . ?
O9 C15 Na1 144.94(13) . 6_566 ?
O9 C15 C16 117.38(16) . . ?
O10 C15 Na1 39.79(9) . 6_566 ?
O10 C15 O9 125.34(17) . . ?
O10 C15 C16 117.23(16) . . ?
C16 C15 Na1 87.93(11) . 6_566 ?
N4 C16 C15 114.41(15) . . ?
N4 C16 H16A 108.7 . . ?
N4 C16 H16B 108.7 . . ?
C15 C16 H16A 108.7 . . ?
C15 C16 H16B 108.7 . . ?
H16A C16 H16B 107.6 . . ?
O11 C19 C20 114.87(17) . . ?
O12 C19 O11 125.78(18) . . ?
O12 C19 C20 119.31(18) . . ?
N5 C20 C19 109.39(16) . . ?
N5 C20 H20A 109.8 . . ?
N5 C20 H20B 109.8 . . ?
C19 C20 H20A 109.8 . . ?
C19 C20 H20B 109.8 . . ?
H20A C20 H20B 108.2 . . ?
O13 C23 C24 116.46(17) . . ?
O14 C23 O13 124.67(18) . . ?
O14 C23 C24 118.86(17) . . ?
N6 C24 C23 109.36(16) . . ?
N6 C24 H24A 109.8 . . ?
N6 C24 H24B 109.8 . . ?
C23 C24 H24A 109.8 . . ?
C23 C24 H24B 109.8 . . ?
H24A C24 H24B 108.3 . . ?
O15 C27 O16 118.75(17) . . ?
O15 C27 C28 121.53(17) . . ?
O16 C27 C28 119.68(17) . . ?
C27 C28 H28A 109.5 . . ?
C27 C28 H28B 109.5 . . ?
C27 C28 H28C 109.5 . . ?
H28A C28 H28B 109.5 . . ?
H28A C28 H28C 109.5 . . ?
H28B C28 H28C 109.5 . . ?
N4 C17A H17C 109.4 . . ?
N4 C17A H17D 109.4 . . ?
H17C C17A H17D 108.0 . . ?
C18A C17A N4 111.0(2) . . ?
C18A C17A H17C 109.4 . . ?
C18A C17A H17D 109.4 . . ?
N5 C18A C17A 112.7(2) . . ?
N5 C18A H18C 109.0 . . ?
N5 C18A H18D 109.0 . . ?
C17A C18A H18C 109.0 . . ?
C17A C18A H18D 109.0 . . ?
H18C C18A H18D 107.8 . . ?
N5 C21A H21A 109.6 . . ?
N5 C21A H21B 109.6 . . ?
H21A C21A H21B 108.2 . . ?
C22A C21A N5 110.1(2) . . ?
C22A C21A H21A 109.6 . . ?
C22A C21A H21B 109.6 . . ?
N6 C22A C21A 109.2(2) . . ?
N6 C22A H22A 109.8 . . ?
N6 C22A H22B 109.8 . . ?
C21A C22A H22A 109.8 . . ?
C21A C22A H22B 109.8 . . ?
H22A C22A H22B 108.3 . . ?
N6 C25A H25A 109.7 . . ?
N6 C25A H25B 109.7 . . ?
H25A C25A H25B 108.2 . . ?
C26A C25A N6 109.9(2) . . ?
C26A C25A H25A 109.7 . . ?
C26A C25A H25B 109.7 . . ?
N4 C26A C25A 108.1(2) . . ?
N4 C26A H26A 110.1 . . ?
N4 C26A H26B 110.1 . . ?
C25A C26A H26A 110.1 . . ?
C25A C26A H26B 110.1 . . ?
H26A C26A H26B 108.4 . . ?
N4 C17B H17E 111.2 . . ?
N4 C17B H17F 111.2 . . ?
N4 C17B C18B 103.0(6) . . ?
H17E C17B H17F 109.1 . . ?
C18B C17B H17E 111.2 . . ?
C18B C17B H17F 111.2 . . ?
N5 C18B H18E 109.1 . . ?
N5 C18B H18F 109.1 . . ?
C17B C18B N5 112.3(7) . . ?
C17B C18B H18E 109.1 . . ?
C17B C18B H18F 109.1 . . ?
H18E C18B H18F 107.9 . . ?
N5 C21B H21C 111.8 . . ?
N5 C21B H21D 111.8 . . ?
N5 C21B C22B 99.9(7) . . ?
H21C C21B H21D 109.5 . . ?
C22B C21B H21C 111.8 . . ?
C22B C21B H21D 111.8 . . ?
N6 C22B H22C 110.2 . . ?
N6 C22B H22D 110.2 . . ?
C21B C22B N6 107.5(6) . . ?
C21B C22B H22C 110.2 . . ?
C21B C22B H22D 110.2 . . ?
H22C C22B H22D 108.5 . . ?
N6 C25B H25C 110.4 . . ?
N6 C25B H25D 110.4 . . ?
N6 C25B C26B 106.5(7) . . ?
H25C C25B H25D 108.6 . . ?
C26B C25B H25C 110.4 . . ?
C26B C25B H25D 110.4 . . ?
N4 C26B H26C 109.4 . . ?
N4 C26B H26D 109.4 . . ?
C25B C26B N4 111.1(6) . . ?
C25B C26B H26C 109.4 . . ?
C25B C26B H26D 109.4 . . ?
H26C C26B H26D 108.0 . . ?

loop_
_geom_bond_atom_site_label_1
_geom_bond_atom_site_label_2
_geom_bond_distance
_geom_bond_site_symmetry_2
_geom_bond_publ_flag
Sc1 N1 2.3834(16) . ?
Sc1 N2 2.3738(16) . ?
Sc1 N3 2.3932(15) . ?
Sc1 O1 2.1163(13) . ?
Sc1 O3 2.1652(13) . ?
Sc1 O5 2.1551(13) . ?
Sc1 O7 2.3765(13) . ?
Sc1 O8 2.2129(14) . ?
Sc2 N4 2.3762(16) . ?
Sc2 N5 2.3684(18) . ?
Sc2 N6 2.4364(17) . ?
Sc2 O9 2.1314(13) . ?
Sc2 O11 2.1580(13) . ?
Sc2 O13 2.1576(14) . ?
Sc2 O15 2.3275(13) . ?
Sc2 O16 2.1802(14) . ?
Na1 O1 2.3569(14) . ?
Na1 O2 2.4041(14) 7_565 ?
Na1 O3 2.5567(14) . ?
Na1 O7 2.4281(14) . ?
Na1 O10 2.3099(15) 6_565 ?
Na1 O14 2.2309(15) . ?
Na1 C15 3.1223(19) 6_565 ?
Na2 O1 2.4782(14) . ?
Na2 O2 2.4244(14) 7_565 ?
Na2 O5 2.3894(14) . ?
Na2 O7 2.4042(14) . ?
Na2 O10 2.2422(15) 4 ?
Na2 O18 2.2808(15) . ?
Na3 O6 2.3294(15) . ?
Na3 O9 2.4583(15) 4 ?
Na3 O13 2.4245(15) 4 ?
Na3 O15 2.4704(15) 4 ?
Na3 O17 2.4036(17) . ?
Na3 O18 2.3785(16) . ?
N1 C2 1.498(2) . ?
N1 C3 1.490(2) . ?
N1 C12 1.508(2) . ?
N2 C4 1.504(2) . ?
N2 C6 1.477(2) . ?
N2 C7 1.490(2) . ?
N3 C8 1.495(2) . ?
N3 C10 1.478(2) . ?
N3 C11 1.491(2) . ?
N4 C16 1.480(2) . ?
N4 C17A 1.545(3) . ?
N4 C26A 1.446(3) . ?
N4 C17B 1.407(8) . ?
N4 C26B 1.707(8) . ?
N5 C20 1.475(3) . ?
N5 C18A 1.427(3) . ?
N5 C21A 1.540(3) . ?
N5 C18B 1.792(10) . ?
N5 C21B 1.431(8) . ?
N6 C24 1.475(3) . ?
N6 C22A 1.449(3) . ?
N6 C25A 1.565(3) . ?
N6 C22B 1.743(8) . ?
N6 C25B 1.219(9) . ?
O1 C1 1.294(2) . ?
O2 C1 1.229(2) . ?
O3 C5 1.281(2) . ?
O4 C5 1.237(2) . ?
O5 C9 1.281(2) . ?
O6 C9 1.234(2) . ?
O7 C13 1.258(2) . ?
O8 C13 1.283(2) . ?
O9 C15 1.272(2) . ?
O10 C15 1.240(2) . ?
O11 C19 1.285(2) . ?
O12 C19 1.233(2) . ?
O13 C23 1.274(2) . ?
O14 C23 1.234(2) . ?
O15 C27 1.262(2) . ?
O16 C27 1.278(2) . ?
O17 H17A 0.963(18) . ?
O17 H17B 0.81(4) . ?
O18 H18A 0.965(18) . ?
O18 H18B 0.79(4) . ?
O19 H19A 0.945(18) . ?
O19 H19B 0.929(18) . ?
C1 C2 1.509(2) . ?
C2 H2A 0.9900 . ?
C2 H2B 0.9900 . ?
C3 H3A 0.9900 . ?
C3 H3B 0.9900 . ?
C3 C4 1.522(3) . ?
C4 H4A 0.9900 . ?
C4 H4B 0.9900 . ?
C5 C6 1.517(3) . ?
C6 H6A 0.9900 . ?
C6 H6B 0.9900 . ?
C7 H7A 0.9900 . ?
C7 H7B 0.9900 . ?
C7 C8 1.514(3) . ?
C8 H8A 0.9900 . ?
C8 H8B 0.9900 . ?
C9 C10 1.525(3) . ?
C10 H10A 0.9900 . ?
C10 H10B 0.9900 . ?
C11 H11A 0.9900 . ?
C11 H11B 0.9900 . ?
C11 C12 1.511(3) . ?
C12 H12A 0.9900 . ?
C12 H12B 0.9900 . ?
C13 C14 1.497(3) . ?
C14 H14A 0.9800 . ?
C14 H14B 0.9800 . ?
C14 H14C 0.9800 . ?
C15 C16 1.507(3) . ?
C16 H16A 0.9900 . ?
C16 H16B 0.9900 . ?
C19 C20 1.510(3) . ?
C20 H20A 0.9900 . ?
C20 H20B 0.9900 . ?
C23 C24 1.518(3) . ?
C24 H24A 0.9900 . ?
C24 H24B 0.9900 . ?
C27 C28 1.497(3) . ?
C28 H28A 0.9800 . ?
C28 H28B 0.9800 . ?
C28 H28C 0.9800 . ?
C17A H17C 0.9900 . ?
C17A H17D 0.9900 . ?
C17A C18A 1.526(4) . ?
C18A H18C 0.9900 . ?
C18A H18D 0.9900 . ?
C21A H21A 0.9900 . ?
C21A H21B 0.9900 . ?
C21A C22A 1.516(4) . ?
C22A H22A 0.9900 . ?
C22A H22B 0.9900 . ?
C25A H25A 0.9900 . ?
C25A H25B 0.9900 . ?
C25A C26A 1.507(4) . ?
C26A H26A 0.9900 . ?
C26A H26B 0.9900 . ?
C17B H17E 0.9900 . ?
C17B H17F 0.9900 . ?
C17B C18B 1.475(12) . ?
C18B H18E 0.9900 . ?
C18B H18F 0.9900 . ?
C21B H21C 0.9900 . ?
C21B H21D 0.9900 . ?
C21B C22B 1.515(12) . ?
C22B H22C 0.9900 . ?
C22B H22D 0.9900 . ?
C25B H25C 0.9900 . ?
C25B H25D 0.9900 . ?
C25B C26B 1.525(11) . ?
C26B H26C 0.9900 . ?
C26B H26D 0.9900 . ?

loop_
_geom_torsion_atom_site_label_1
_geom_torsion_atom_site_label_2
_geom_torsion_atom_site_label_3
_geom_torsion_atom_site_label_4
_geom_torsion
_geom_torsion_site_symmetry_1
_geom_torsion_site_symmetry_2
_geom_torsion_site_symmetry_3
_geom_torsion_site_symmetry_4
_geom_torsion_publ_flag
Sc1 N1 C2 C1 -0.68(19) . . . . ?
Sc1 N1 C3 C4 -55.46(16) . . . . ?
Sc1 N1 C12 C11 -16.53(18) . . . . ?
Sc1 N2 C4 C3 -12.54(19) . . . . ?
Sc1 N2 C6 C5 38.12(17) . . . . ?
Sc1 N2 C7 C8 -54.21(17) . . . . ?
Sc1 N3 C8 C7 -17.17(19) . . . . ?
Sc1 N3 C10 C9 -35.94(17) . . . . ?
Sc1 N3 C11 C12 -56.74(16) . . . . ?
Sc1 O1 C1 O2 -177.05(13) . . . . ?
Sc1 O1 C1 C2 3.1(2) . . . . ?
Sc1 O3 C5 O4 164.55(17) . . . . ?
Sc1 O3 C5 C6 -12.3(2) . . . . ?
Sc1 O5 C9 O6 -159.96(16) . . . . ?
Sc1 O5 C9 C10 17.7(2) . . . . ?
Sc1 O7 C13 O8 -3.51(17) . . . . ?
Sc1 O7 C13 C14 174.46(17) . . . . ?
Sc1 O8 C13 O7 3.78(18) . . . . ?
Sc1 O8 C13 C14 -174.21(16) . . . . ?
Sc2 N4 C16 C15 -9.5(2) . . . . ?
Sc2 N4 C17A C18A -60.86(19) . . . . ?
Sc2 N4 C26A C25A -23.6(3) . . . . ?
Sc2 N4 C17B C18B 27.5(7) . . . . ?
Sc2 N4 C26B C25B 59.3(6) . . . . ?
Sc2 N5 C20 C19 41.4(2) . . . . ?
Sc2 N5 C18A C17A -10.0(3) . . . . ?
Sc2 N5 C21A C22A -56.7(3) . . . . ?
Sc2 N5 C18B C17B 59.7(6) . . . . ?
Sc2 N5 C21B C22B 31.3(8) . . . . ?
Sc2 N6 C24 C23 -39.14(19) . . . . ?
Sc2 N6 C22A C21A -17.4(3) . . . . ?
Sc2 N6 C25A C26A -55.9(2) . . . . ?
Sc2 N6 C22B C21B 64.1(7) . . . . ?
Sc2 N6 C25B C26B 17.4(9) . . . . ?
Sc2 O9 C15 Na1 129.52(17) . . . 6_566 ?
Sc2 O9 C15 O10 -179.48(14) . . . . ?
Sc2 O9 C15 C16 -2.3(2) . . . . ?
Sc2 O11 C19 O12 179.16(16) . . . . ?
Sc2 O11 C19 C20 1.4(2) . . . . ?
Sc2 O13 C23 O14 -152.57(16) . . . . ?
Sc2 O13 C23 C24 26.7(2) . . . . ?
Sc2 O15 C27 O16 -1.61(18) . . . . ?
Sc2 O15 C27 C28 176.24(17) . . . . ?
Sc2 O16 C27 O15 1.73(19) . . . . ?
Sc2 O16 C27 C28 -176.16(16) . . . . ?
Na1 O1 C1 O2 56.9(2) . . . . ?
Na1 O1 C1 C2 -123.01(14) . . . . ?
Na1 O2 C1 O1 49.5(2) 7_565 . . . ?
Na1 O2 C1 C2 -130.62(15) 7_565 . . . ?
Na1 O3 C5 O4 22.8(3) . . . . ?
Na1 O3 C5 C6 -154.08(14) . . . . ?
Na1 O7 C13 O8 84.1(3) . . . . ?
Na1 O7 C13 C14 -98.0(3) . . . . ?
Na1 O10 C15 O9 -135.77(16) 6_566 . . . ?
Na1 O10 C15 C16 47.1(2) 6_566 . . . ?
Na1 O14 C23 O13 138.94(16) . . . . ?
Na1 O14 C23 C24 -40.3(3) . . . . ?
Na1 C15 C16 N4 -146.18(15) 6_566 . . . ?
Na2 O1 C1 O2 -44.2(2) . . . . ?
Na2 O1 C1 C2 135.92(13) . . . . ?
Na2 O2 C1 O1 -67.8(2) 7_565 . . . ?
Na2 O2 C1 C2 112.10(17) 7_565 . . . ?
Na2 O5 C9 O6 -8.6(3) . . . . ?
Na2 O5 C9 C10 169.02(13) . . . . ?
Na2 O7 C13 O8 -92.85(19) . . . . ?
Na2 O7 C13 C14 85.1(2) . . . . ?
Na2 O10 C15 Na1 172.9(2) 4_545 . . 6_566 ?
Na2 O10 C15 O9 37.2(3) 4_545 . . . ?
Na2 O10 C15 C16 -140.02(15) 4_545 . . . ?
Na3 O6 C9 O5 -9.8(3) . . . . ?
Na3 O6 C9 C10 172.61(13) . . . . ?
Na3 O9 C15 Na1 -107.21(19) 4_545 . . 6_566 ?
Na3 O9 C15 O10 -56.2(2) 4_545 . . . ?
Na3 O9 C15 C16 120.96(15) 4_545 . . . ?
Na3 O13 C23 O14 -20.5(3) 4_545 . . . ?
Na3 O13 C23 C24 158.73(14) 4_545 . . . ?
Na3 O15 C27 O16 -90.2(2) 4_545 . . . ?
Na3 O15 C27 C28 87.6(2) 4_545 . . . ?
N1 C3 C4 N2 48.3(2) . . . . ?
N2 C7 C8 N3 46.7(2) . . . . ?
N3 C11 C12 N1 51.1(2) . . . . ?
N4 C17A C18A N5 51.2(3) . . . . ?
N4 C17B C18B N5 -58.2(7) . . . . ?
N5 C21A C22A N6 48.6(3) . . . . ?
N5 C21B C22B N6 -61.0(7) . . . . ?
N6 C25A C26A N4 53.2(3) . . . . ?
N6 C25B C26B N4 -52.6(8) . . . . ?
O1 C1 C2 N1 -1.2(2) . . . . ?
O2 C1 C2 N1 178.89(16) . . . . ?
O3 C5 C6 N2 -20.6(2) . . . . ?
O4 C5 C6 N2 162.26(19) . . . . ?
O5 C9 C10 N3 16.2(2) . . . . ?
O6 C9 C10 N3 -166.06(17) . . . . ?
O9 C15 C16 N4 8.5(3) . . . . ?
O10 C15 C16 N4 -174.13(17) . . . . ?
O11 C19 C20 N5 -31.1(3) . . . . ?
O12 C19 C20 N5 151.04(19) . . . . ?
O13 C23 C24 N6 13.7(3) . . . . ?
O14 C23 C24 N6 -167.00(18) . . . . ?
C2 N1 C3 C4 -172.95(15) . . . . ?
C2 N1 C12 C11 107.86(17) . . . . ?
C3 N1 C2 C1 111.47(17) . . . . ?
C3 N1 C12 C11 -130.05(16) . . . . ?
C4 N2 C6 C5 -81.04(18) . . . . ?
C4 N2 C7 C8 67.98(19) . . . . ?
C6 N2 C4 C3 103.88(18) . . . . ?
C6 N2 C7 C8 -169.70(15) . . . . ?
C7 N2 C4 C3 -134.21(17) . . . . ?
C7 N2 C6 C5 155.85(15) . . . . ?
C8 N3 C10 C9 -162.51(15) . . . . ?
C8 N3 C11 C12 68.63(19) . . . . ?
C10 N3 C8 C7 103.48(18) . . . . ?
C10 N3 C11 C12 -169.45(15) . . . . ?
C11 N3 C8 C7 -135.13(16) . . . . ?
C11 N3 C10 C9 75.17(19) . . . . ?
C12 N1 C2 C1 -125.76(16) . . . . ?
C12 N1 C3 C4 64.0(2) . . . . ?
C16 N4 C17A C18A -174.09(18) . . . . ?
C16 N4 C26A C25A 105.2(2) . . . . ?
C16 N4 C17B C18B -115.5(5) . . . . ?
C16 N4 C26B C25B 170.3(6) . . . . ?
C20 N5 C18A C17A 107.4(2) . . . . ?
C20 N5 C21A C22A -170.4(2) . . . . ?
C20 N5 C18B C17B 169.0(6) . . . . ?
C20 N5 C21B C22B -109.1(6) . . . . ?
C24 N6 C22A C21A 103.8(3) . . . . ?
C24 N6 C25A C26A -166.31(19) . . . . ?
C24 N6 C22B C21B 170.4(6) . . . . ?
C24 N6 C25B C26B -109.6(6) . . . . ?
C17A N4 C16 C15 95.6(2) . . . . ?
C17A N4 C26A C25A -135.2(2) . . . . ?
C18A N5 C20 C19 -79.1(2) . . . . ?
C18A N5 C21A C22A 67.4(3) . . . . ?
C21A N5 C20 C19 155.8(2) . . . . ?
C21A N5 C18A C17A -132.0(2) . . . . ?
C22A N6 C24 C23 -167.4(2) . . . . ?
C22A N6 C25A C26A 69.7(3) . . . . ?
C25A N6 C24 C23 71.7(2) . . . . ?
C25A N6 C22A C21A -135.3(2) . . . . ?
C26A N4 C16 C15 -143.19(19) . . . . ?
C26A N4 C17A C18A 63.9(2) . . . . ?
C17B N4 C16 C15 137.4(4) . . . . ?
C17B N4 C26B C25B -65.5(7) . . . . ?
C18B N5 C20 C19 -61.0(4) . . . . ?
C18B N5 C21B C22B 136.2(6) . . . . ?
C21B N5 C20 C19 -171.5(5) . . . . ?
C21B N5 C18B C17B -67.5(7) . . . . ?
C22B N6 C24 C23 -141.8(4) . . . . ?
C22B N6 C25B C26B 136.1(6) . . . . ?
C25B N6 C24 C23 97.6(5) . . . . ?
C25B N6 C22B C21B -68.2(8) . . . . ?
C26B N4 C16 C15 -110.5(3) . . . . ?
C26B N4 C17B C18B 135.4(6) . . . . ?

loop_
_smtbx_masks_void_nr
_smtbx_masks_void_average_x
_smtbx_masks_void_average_y
_smtbx_masks_void_average_z
_smtbx_masks_void_volume
_smtbx_masks_void_count_electrons
_smtbx_masks_void_content
1 0.000 -0.014 0.218 1206.1 409.4 '40 water'
2 0.500 -0.817 -0.763 1206.1 409.4 '40 water'
